data_4024913
loop_
_publ_author_name
'Devarajulu Sureshkumar'
'Venkataraman Ganesh'
'Ravindran Sasitha Vidyarini'
'Srinivasan Chandrasekaran'

_publ_section_title
;
Direct Synthesis of Functionalized Unsymmetrical \b-Sulfonamido Disulfides
by Tetrathiomolybdate Mediated Aziridine Ring-Opening Reactions
;
_journal_name_full 'Journal of Organic Chemistry'
_journal_page_first 7958
_journal_page_last 7961
_journal_paper_doi 10.1021/jo901528e
_journal_volume 74
_journal_year 2009
_chemical_absolute_configuration unk
_chemical_formula_sum 'C18 H23 N O3 S3'
_chemical_formula_weight 397.55
_chemical_name_systematic
;
 ?
;
_space_group_IT_number 9
_symmetry_space_group_name_Hall 'C -2yc'
_symmetry_space_group_name_H-M 'C 1 c 1'
_atom_sites_solution_hydrogens geom
_atom_sites_solution_primary direct
_atom_sites_solution_secondary difmap
_audit_conform_dict_location ftp://ftp.iucr.org/pub/cif_core.dic
_audit_conform_dict_name cif_core.dic
_audit_conform_dict_version 2.3
_audit_creation_date 2009-07-16T08:17:54-00:00
_audit_creation_method 'WinGX routine CIF_UPDATE'
_cell_angle_alpha 90
_cell_angle_beta 94.329(3)
_cell_angle_gamma 90
_cell_formula_units_Z 4
_cell_length_a 7.5749(12)
_cell_length_b 25.133(4)
_cell_length_c 10.4138(16)
_cell_measurement_temperature 273(2)
_cell_volume 1976.9(6)
_computing_structure_refinement 'SHELXL-97 (Sheldrick, 1997)'
_diffrn_ambient_temperature 273(2)
_diffrn_measured_fraction_theta_full 0.999
_diffrn_measured_fraction_theta_max 0.999
_diffrn_radiation_monochromator graphite
_diffrn_radiation_type MoK\a
_diffrn_radiation_wavelength 0.71073
_diffrn_reflns_av_R_equivalents 0.0232
_diffrn_reflns_av_unetI/netI 0.026
_diffrn_reflns_limit_h_max 9
_diffrn_reflns_limit_h_min -9
_diffrn_reflns_limit_k_max 29
_diffrn_reflns_limit_k_min -29
_diffrn_reflns_limit_l_max 12
_diffrn_reflns_limit_l_min -12
_diffrn_reflns_number 9409
_diffrn_reflns_theta_full 24.99
_diffrn_reflns_theta_max 24.99
_diffrn_reflns_theta_min 2.54
_exptl_absorpt_coefficient_mu 0.391
_exptl_absorpt_correction_T_max 0.9582
_exptl_absorpt_correction_T_min 0.9258
_exptl_absorpt_correction_type none
_exptl_crystal_density_diffrn 1.336
_exptl_crystal_density_method 'not measured'
_exptl_crystal_F_000 840
_exptl_crystal_size_max 0.2
_exptl_crystal_size_mid 0.15
_exptl_crystal_size_min 0.11
_refine_diff_density_max 0.24
_refine_diff_density_min -0.143
_refine_diff_density_rms 0.042
_refine_ls_abs_structure_details 'Flack H D (1983), Acta Cryst. A39, 876-881'
_refine_ls_abs_structure_Flack 0.02(7)
_refine_ls_extinction_method none
_refine_ls_goodness_of_fit_ref 1.015
_refine_ls_hydrogen_treatment mixed
_refine_ls_matrix_type full
_refine_ls_number_parameters 234
_refine_ls_number_reflns 3466
_refine_ls_number_restraints 2
_refine_ls_restrained_S_all 1.015
_refine_ls_R_factor_all 0.041
_refine_ls_R_factor_gt 0.0367
_refine_ls_shift/su_max 0
_refine_ls_shift/su_mean 0
_refine_ls_structure_factor_coef Fsqd
_refine_ls_weighting_details 'calc w=1/[\s^2^(Fo^2^)+(0.0588P)^2^+0.2913P] where P=(Fo^2^+2Fc^2^)/3'
_refine_ls_weighting_scheme calc
_refine_ls_wR_factor_gt 0.0901
_refine_ls_wR_factor_ref 0.0928
_reflns_number_gt 3197
_reflns_number_total 3466
_reflns_threshold_expression >2sigma(I)
_cod_data_source_file jo901528e_si_001.cif
_cod_data_source_block rsa351_c
_cod_database_code 4024913

loop_
_space_group_symop_operation_xyz
'x, y, z'
'x, -y, z+1/2'
'x+1/2, y+1/2, z'
'x+1/2, -y+1/2, z+1/2'

loop_
_atom_site_label
_atom_site_type_symbol
_atom_site_fract_x
_atom_site_fract_y
_atom_site_fract_z
_atom_site_U_iso_or_equiv
_atom_site_adp_type
_atom_site_occupancy
_atom_site_symmetry_multiplicity
_atom_site_calc_flag
_atom_site_refinement_flags
_atom_site_disorder_assembly
_atom_site_disorder_group
H1N H 0.179(4) 0.2777(12) 0.851(3) 0.039(9) Uiso 1 1 d . . .
H1O H 0.421(6) 0.2536(18) 1.190(4) 0.085(14) Uiso 1 1 d . . .
S3 S 0.09600(8) 0.30410(3) 1.01247(6) 0.04564(18) Uani 1 1 d . . .
S2 S 0.55602(11) 0.39387(3) 0.62045(8) 0.0620(2) Uani 1 1 d . . .
S1 S 0.41430(14) 0.37402(3) 0.77081(9) 0.0775(3) Uani 1 1 d . . .
O2 O 0.1903(3) 0.29817(8) 1.13652(19) 0.0583(5) Uani 1 1 d . . .
C12 C 0.0684(3) 0.37325(10) 0.9861(2) 0.0420(6) Uani 1 1 d . . .
C2 C 0.4124(3) 0.28314(11) 0.9188(2) 0.0421(6) Uani 1 1 d . . .
H2 H 0.4493 0.3068 0.9906 0.051 Uiso 1 1 calc R . .
C6 C 0.4947(4) 0.39274(11) 0.3633(3) 0.0508(7) Uani 1 1 d . . .
C1 C 0.4822(4) 0.30546(11) 0.7978(3) 0.0580(8) Uani 1 1 d . . .
H1A H 0.4388 0.284 0.7246 0.07 Uiso 1 1 calc R . .
H1B H 0.6104 0.3035 0.8047 0.07 Uiso 1 1 calc R . .
C15 C 0.0117(4) 0.48149(11) 0.9467(3) 0.0538(7) Uani 1 1 d . . .
O1 O 0.4891(4) 0.23059(11) 1.1783(2) 0.0750(7) Uani 1 1 d . . .
C13 C 0.1465(4) 0.40917(12) 1.0713(3) 0.0550(7) Uani 1 1 d . . .
H13 H 0.2185 0.3976 1.1421 0.066 Uiso 1 1 calc R . .
C17 C -0.0363(4) 0.39092(12) 0.8791(3) 0.0531(7) Uani 1 1 d . . .
H17 H -0.0885 0.3666 0.8206 0.064 Uiso 1 1 calc R . .
C16 C -0.0621(4) 0.44442(12) 0.8605(3) 0.0581(7) Uani 1 1 d . . .
H16 H -0.1309 0.4561 0.7882 0.07 Uiso 1 1 calc R . .
O3 O -0.0733(3) 0.28010(9) 0.9891(3) 0.0681(6) Uani 1 1 d . . .
N1 N 0.2203(3) 0.28000(10) 0.9087(3) 0.0459(6) Uani 1 1 d . . .
C4 C 0.4448(4) 0.20131(12) 1.0649(3) 0.0576(8) Uani 1 1 d . . .
H4A H 0.3179 0.1954 1.0568 0.069 Uiso 1 1 calc R . .
H4B H 0.502 0.1668 1.0723 0.069 Uiso 1 1 calc R . .
C11 C 0.4758(4) 0.44511(12) 0.3291(4) 0.0631(8) Uani 1 1 d . . .
H11 H 0.4158 0.4683 0.3802 0.076 Uiso 1 1 calc R . .
C5 C 0.4179(5) 0.37105(17) 0.4803(4) 0.0770(10) Uani 1 1 d . . .
H5A H 0.4161 0.3325 0.4774 0.092 Uiso 1 1 calc R . .
H5B H 0.2974 0.3837 0.4847 0.092 Uiso 1 1 calc R . .
C3 C 0.4982(4) 0.22835(11) 0.9453(3) 0.0513(7) Uani 1 1 d . . .
H3A H 0.4677 0.2054 0.8722 0.062 Uiso 1 1 calc R . .
H3B H 0.6259 0.2326 0.9522 0.062 Uiso 1 1 calc R . .
C18 C -0.0222(5) 0.54032(13) 0.9280(4) 0.0787(11) Uani 1 1 d . . .
H18A H -0.0981 0.5458 0.8511 0.118 Uiso 1 1 calc R . .
H18B H 0.0882 0.5584 0.9203 0.118 Uiso 1 1 calc R . .
H18C H -0.0781 0.5542 1.0007 0.118 Uiso 1 1 calc R . .
C7 C 0.5870(5) 0.35949(15) 0.2863(4) 0.0720(10) Uani 1 1 d . . .
H7 H 0.6015 0.3239 0.3088 0.086 Uiso 1 1 calc R . .
C14 C 0.1171(4) 0.46282(12) 1.0506(3) 0.0627(8) Uani 1 1 d . . .
H14 H 0.1701 0.4871 1.1087 0.075 Uiso 1 1 calc R . .
C10 C 0.5453(6) 0.46362(19) 0.2193(5) 0.0955(16) Uani 1 1 d . . .
H10 H 0.5327 0.4993 0.1965 0.115 Uiso 1 1 calc R . .
C9 C 0.6329(7) 0.4296(4) 0.1435(4) 0.119(2) Uani 1 1 d . . .
H9 H 0.6763 0.4419 0.0678 0.143 Uiso 1 1 calc R . .
C8 C 0.6568(6) 0.3780(3) 0.1783(5) 0.114(2) Uani 1 1 d . . .
H8 H 0.7207 0.3553 0.1285 0.137 Uiso 1 1 calc R . .

loop_
_atom_site_aniso_label
_atom_site_aniso_U_11
_atom_site_aniso_U_22
_atom_site_aniso_U_33
_atom_site_aniso_U_23
_atom_site_aniso_U_13
_atom_site_aniso_U_12
S3 0.0404(3) 0.0484(4) 0.0481(4) 0.0056(3) 0.0035(3) -0.0019(3)
S2 0.0766(5) 0.0558(4) 0.0549(4) 0.0051(4) 0.0139(4) -0.0124(4)
S1 0.1123(7) 0.0539(5) 0.0720(5) 0.0163(4) 0.0451(5) 0.0172(5)
O2 0.0659(13) 0.0682(13) 0.0412(11) 0.0106(9) 0.0056(9) 0.0103(11)
C12 0.0340(13) 0.0495(15) 0.0423(15) -0.0008(11) 0.0021(11) -0.0006(11)
C2 0.0416(13) 0.0439(14) 0.0402(13) 0.0007(11) -0.0011(11) -0.0045(11)
C6 0.0438(15) 0.0522(16) 0.0544(17) 0.0088(13) -0.0094(12) -0.0045(12)
C1 0.069(2) 0.0480(16) 0.0592(19) 0.0048(14) 0.0201(16) 0.0071(14)
C15 0.0441(15) 0.0499(16) 0.0672(19) 0.0031(14) 0.0036(14) -0.0009(13)
O1 0.0832(17) 0.0851(19) 0.0530(14) 0.0060(12) -0.0202(12) 0.0242(15)
C13 0.0517(16) 0.0578(17) 0.0528(16) -0.0026(14) -0.0131(12) 0.0029(14)
C17 0.0555(17) 0.0529(17) 0.0489(15) -0.0036(13) -0.0090(13) 0.0011(13)
C16 0.0580(18) 0.0621(18) 0.0520(17) 0.0041(14) -0.0088(14) 0.0081(14)
O3 0.0448(11) 0.0633(13) 0.0963(17) 0.0090(12) 0.0066(11) -0.0116(10)
N1 0.0450(13) 0.0523(14) 0.0385(13) -0.0024(11) -0.0093(11) -0.0025(10)
C4 0.0601(19) 0.0505(17) 0.0607(19) 0.0126(14) -0.0057(15) 0.0035(14)
C11 0.0546(18) 0.0501(17) 0.081(2) 0.0075(16) -0.0155(15) -0.0025(14)
C5 0.063(2) 0.090(3) 0.076(2) 0.025(2) -0.0072(17) -0.0166(19)
C3 0.0468(15) 0.0521(16) 0.0545(17) 0.0038(13) 0.0005(12) 0.0043(13)
C18 0.065(2) 0.058(2) 0.112(3) 0.000(2) -0.004(2) 0.0071(16)
C7 0.0554(19) 0.0623(19) 0.095(3) -0.0152(18) -0.0182(19) 0.0030(15)
C14 0.0549(19) 0.0564(18) 0.074(2) -0.0115(16) -0.0139(16) -0.0033(14)
C10 0.082(3) 0.086(3) 0.111(4) 0.055(3) -0.038(3) -0.037(2)
C9 0.077(3) 0.222(8) 0.058(3) 0.018(4) 0.001(2) -0.064(4)
C8 0.057(3) 0.199(7) 0.086(3) -0.054(4) 0.014(2) -0.024(3)

loop_
_atom_type_symbol
_atom_type_description
_atom_type_scat_dispersion_real
_atom_type_scat_dispersion_imag
_atom_type_scat_source
C C 0.0033 0.0016 'International Tables Vol C Tables 4.2.6.8 and 6.1.1.4'
H H 0 0 'International Tables Vol C Tables 4.2.6.8 and 6.1.1.4'
N N 0.0061 0.0033 'International Tables Vol C Tables 4.2.6.8 and 6.1.1.4'
O O 0.0106 0.006 'International Tables Vol C Tables 4.2.6.8 and 6.1.1.4'
S S 0.1246 0.1234 'International Tables Vol C Tables 4.2.6.8 and 6.1.1.4'

loop_
_geom_angle_atom_site_label_1
_geom_angle_atom_site_label_2
_geom_angle_atom_site_label_3
_geom_angle
_geom_angle_site_symmetry_1
_geom_angle_site_symmetry_3
_geom_angle_publ_flag
O3 S3 O2 119.41(15) . . ?
O3 S3 N1 106.99(15) . . ?
O2 S3 N1 106.81(13) . . ?
O3 S3 C12 107.20(13) . . ?
O2 S3 C12 106.65(12) . . ?
N1 S3 C12 109.57(13) . . ?
C5 S2 S1 103.62(13) . . ?
C1 S1 S2 101.12(11) . . ?
C13 C12 C17 120.1(3) . . ?
C13 C12 S3 120.5(2) . . ?
C17 C12 S3 119.4(2) . . ?
N1 C2 C1 111.8(2) . . ?
N1 C2 C3 111.8(2) . . ?
C1 C2 C3 108.2(2) . . ?
N1 C2 H2 108.3 . . ?
C1 C2 H2 108.3 . . ?
C3 C2 H2 108.3 . . ?
C11 C6 C7 118.5(3) . . ?
C11 C6 C5 121.6(3) . . ?
C7 C6 C5 119.9(3) . . ?
C2 C1 S1 111.7(2) . . ?
C2 C1 H1A 109.3 . . ?
S1 C1 H1A 109.3 . . ?
C2 C1 H1B 109.3 . . ?
S1 C1 H1B 109.3 . . ?
H1A C1 H1B 107.9 . . ?
C14 C15 C16 117.5(3) . . ?
C14 C15 C18 121.2(3) . . ?
C16 C15 C18 121.3(3) . . ?
C4 O1 H1O 113(3) . . ?
C12 C13 C14 119.1(3) . . ?
C12 C13 H13 120.4 . . ?
C14 C13 H13 120.4 . . ?
C16 C17 C12 119.5(3) . . ?
C16 C17 H17 120.2 . . ?
C12 C17 H17 120.2 . . ?
C17 C16 C15 121.6(3) . . ?
C17 C16 H16 119.2 . . ?
C15 C16 H16 119.2 . . ?
C2 N1 S3 124.5(2) . . ?
C2 N1 H1N 118(3) . . ?
S3 N1 H1N 113(3) . . ?
O1 C4 C3 113.4(3) . . ?
O1 C4 H4A 108.9 . . ?
C3 C4 H4A 108.9 . . ?
O1 C4 H4B 108.9 . . ?
C3 C4 H4B 108.9 . . ?
H4A C4 H4B 107.7 . . ?
C6 C11 C10 120.2(4) . . ?
C6 C11 H11 119.9 . . ?
C10 C11 H11 119.9 . . ?
C6 C5 S2 107.6(2) . . ?
C6 C5 H5A 110.2 . . ?
S2 C5 H5A 110.2 . . ?
C6 C5 H5B 110.2 . . ?
S2 C5 H5B 110.2 . . ?
H5A C5 H5B 108.5 . . ?
C4 C3 C2 114.7(2) . . ?
C4 C3 H3A 108.6 . . ?
C2 C3 H3A 108.6 . . ?
C4 C3 H3B 108.6 . . ?
C2 C3 H3B 108.6 . . ?
H3A C3 H3B 107.6 . . ?
C15 C18 H18A 109.5 . . ?
C15 C18 H18B 109.5 . . ?
H18A C18 H18B 109.5 . . ?
C15 C18 H18C 109.5 . . ?
H18A C18 H18C 109.5 . . ?
H18B C18 H18C 109.5 . . ?
C8 C7 C6 121.2(4) . . ?
C8 C7 H7 119.4 . . ?
C6 C7 H7 119.4 . . ?
C15 C14 C13 122.2(3) . . ?
C15 C14 H14 118.9 . . ?
C13 C14 H14 118.9 . . ?
C9 C10 C11 120.0(4) . . ?
C9 C10 H10 120 . . ?
C11 C10 H10 120 . . ?
C8 C9 C10 120.4(4) . . ?
C8 C9 H9 119.8 . . ?
C10 C9 H9 119.8 . . ?
C9 C8 C7 119.7(5) . . ?
C9 C8 H8 120.2 . . ?
C7 C8 H8 120.2 . . ?

loop_
_geom_bond_atom_site_label_1
_geom_bond_atom_site_label_2
_geom_bond_distance
_geom_bond_site_symmetry_2
_geom_bond_publ_flag
S3 O3 1.421(2) . ?
S3 O2 1.436(2) . ?
S3 N1 1.605(3) . ?
S3 C12 1.769(3) . ?
S2 C5 1.823(4) . ?
S2 S1 2.0265(12) . ?
S1 C1 1.814(3) . ?
C12 C13 1.368(4) . ?
C12 C17 1.391(4) . ?
C2 N1 1.453(3) . ?
C2 C1 1.511(4) . ?
C2 C3 1.539(4) . ?
C2 H2 0.98 . ?
C6 C11 1.368(4) . ?
C6 C7 1.383(5) . ?
C6 C5 1.493(5) . ?
C1 H1A 0.97 . ?
C1 H1B 0.97 . ?
C15 C14 1.377(4) . ?
C15 C16 1.382(4) . ?
C15 C18 1.511(4) . ?
O1 C4 1.410(4) . ?
O1 H1O 0.79(4) . ?
C13 C14 1.381(4) . ?
C13 H13 0.93 . ?
C17 C16 1.370(4) . ?
C17 H17 0.93 . ?
C16 H16 0.93 . ?
N1 H1N 0.66(3) . ?
C4 C3 1.501(4) . ?
C4 H4A 0.97 . ?
C4 H4B 0.97 . ?
C11 C10 1.375(6) . ?
C11 H11 0.93 . ?
C5 H5A 0.97 . ?
C5 H5B 0.97 . ?
C3 H3A 0.97 . ?
C3 H3B 0.97 . ?
C18 H18A 0.96 . ?
C18 H18B 0.96 . ?
C18 H18C 0.96 . ?
C7 C8 1.361(7) . ?
C7 H7 0.93 . ?
C14 H14 0.93 . ?
C10 C9 1.369(8) . ?
C10 H10 0.93 . ?
C9 C8 1.354(9) . ?
C9 H9 0.93 . ?
C8 H8 0.93 . ?

loop_
_geom_torsion_atom_site_label_1
_geom_torsion_atom_site_label_2
_geom_torsion_atom_site_label_3
_geom_torsion_atom_site_label_4
_geom_torsion
_geom_torsion_site_symmetry_1
_geom_torsion_site_symmetry_2
_geom_torsion_site_symmetry_3
_geom_torsion_site_symmetry_4
_geom_torsion_publ_flag
C5 S2 S1 C1 85.11(19) . . . . ?
O3 S3 C12 C13 134.9(3) . . . . ?
O2 S3 C12 C13 6.0(3) . . . . ?
N1 S3 C12 C13 -109.3(3) . . . . ?
O3 S3 C12 C17 -43.9(3) . . . . ?
O2 S3 C12 C17 -172.9(2) . . . . ?
N1 S3 C12 C17 71.9(3) . . . . ?
N1 C2 C1 S1 64.8(3) . . . . ?
C3 C2 C1 S1 -171.6(2) . . . . ?
S2 S1 C1 C2 172.3(2) . . . . ?
C17 C12 C13 C14 1.2(5) . . . . ?
S3 C12 C13 C14 -177.6(2) . . . . ?
C13 C12 C17 C16 -0.7(4) . . . . ?
S3 C12 C17 C16 178.1(2) . . . . ?
C12 C17 C16 C15 -0.9(5) . . . . ?
C14 C15 C16 C17 1.9(5) . . . . ?
C18 C15 C16 C17 -178.0(3) . . . . ?
C1 C2 N1 S3 -128.0(2) . . . . ?
C3 C2 N1 S3 110.5(3) . . . . ?
O3 S3 N1 C2 -163.4(2) . . . . ?
O2 S3 N1 C2 -34.5(3) . . . . ?
C12 S3 N1 C2 80.7(2) . . . . ?
C7 C6 C11 C10 1.0(4) . . . . ?
C5 C6 C11 C10 -178.7(3) . . . . ?
C11 C6 C5 S2 -75.0(3) . . . . ?
C7 C6 C5 S2 105.3(3) . . . . ?
S1 S2 C5 C6 169.7(2) . . . . ?
O1 C4 C3 C2 -60.4(4) . . . . ?
N1 C2 C3 C4 -57.7(3) . . . . ?
C1 C2 C3 C4 178.8(3) . . . . ?
C11 C6 C7 C8 -0.4(5) . . . . ?
C5 C6 C7 C8 179.3(3) . . . . ?
C16 C15 C14 C13 -1.4(5) . . . . ?
C18 C15 C14 C13 178.5(3) . . . . ?
C12 C13 C14 C15 -0.2(5) . . . . ?
C6 C11 C10 C9 0.3(5) . . . . ?
C11 C10 C9 C8 -2.2(6) . . . . ?
C10 C9 C8 C7 2.7(7) . . . . ?
C6 C7 C8 C9 -1.4(6) . . . . ?
